data_4346660
loop_
_publ_author_name
'Mede, Ralf'
'Klein, Moritz'
'Claus, Ralf A.'
'Krieck, Sven'
'Quickert, Stefanie'
'G\"orls, Helmar'
'Neugebauer, Ute'
'Schmitt, Michael'
'Gessner, Guido'
'Heinemann, Stefan H.'
'Popp, J\"urgen'
'Bauer, Michael'
'Westerhausen, Matthias'

_publ_section_title
;
 CORM-EDE1: A Highly Water-Soluble and Nontoxic Manganese-Based photoCORM
 with a Biogenic Ligand Sphere.
;
_journal_issue 1
_journal_name_full 'Inorganic chemistry'
_journal_page_first 104
_journal_page_last 113
_journal_paper_doi 10.1021/acs.inorgchem.5b01904
_journal_volume 55
_journal_year 2016
_chemical_formula_moiety 'C14 H14 Mn2 O8 S2'
_chemical_formula_sum 'C14 H14 Mn2 O8 S2'
_chemical_formula_weight 484.25
_space_group_IT_number 14
_space_group_name_Hall '-P 2ybc'
_space_group_name_H-M_alt 'P 1 21/c 1'
_symmetry_cell_setting monoclinic
_symmetry_space_group_name_Hall '-P 2ybc'
_symmetry_space_group_name_H-M 'P 1 21/c 1'
_atom_sites_solution_hydrogens difmap
_atom_sites_solution_primary direct
_atom_sites_solution_secondary difmap
_audit_creation_method SHELXL-97
_cell_angle_alpha 90.00
_cell_angle_beta 94.714(1)
_cell_angle_gamma 90.00
_cell_formula_units_Z 2
_cell_length_a 8.4275(1)
_cell_length_b 10.7512(2)
_cell_length_c 10.5321(2)
_cell_measurement_temperature 133(2)
_cell_volume 951.04(3)
_computing_cell_refinement DENZO
_computing_data_collection COLLECT
_computing_data_reduction DENZO
_computing_molecular_graphics SHELXTL/PC
_computing_publication_material SHELXL-97
_computing_structure_refinement 'SHELXL-97 (Sheldrick, 2008)'
_computing_structure_solution 'SHELXS-97 (Sheldrick, 2008)'
_diffrn_ambient_temperature 133(2)
_diffrn_measured_fraction_theta_full 0.995
_diffrn_measured_fraction_theta_max 0.995
_diffrn_measurement_device_type KappaCCD
_diffrn_measurement_method 'phi- + omega-scan'
_diffrn_radiation_monochromator graphite
_diffrn_radiation_source 'fine-focus sealed tube'
_diffrn_radiation_type MoK\a
_diffrn_radiation_wavelength 0.71073
_diffrn_reflns_av_R_equivalents 0.0150
_diffrn_reflns_av_sigmaI/netI 0.0152
_diffrn_reflns_limit_h_max 10
_diffrn_reflns_limit_h_min -10
_diffrn_reflns_limit_k_max 13
_diffrn_reflns_limit_k_min -13
_diffrn_reflns_limit_l_max 13
_diffrn_reflns_limit_l_min -13
_diffrn_reflns_number 7308
_diffrn_reflns_theta_full 27.48
_diffrn_reflns_theta_max 27.48
_diffrn_reflns_theta_min 3.08
_exptl_absorpt_coefficient_mu 1.584
_exptl_absorpt_correction_T_max 0.7456
_exptl_absorpt_correction_T_min 0.6981
_exptl_absorpt_correction_type multi-scan
_exptl_absorpt_process_details 'SADABS, Bruker-AXS, 2002'
_exptl_crystal_colour yellow
_exptl_crystal_density_diffrn 1.691
_exptl_crystal_density_method 'not measured'
_exptl_crystal_description prism
_exptl_crystal_F_000 488
_exptl_crystal_size_max 0.121
_exptl_crystal_size_mid 0.084
_exptl_crystal_size_min 0.044
_refine_diff_density_max 0.310
_refine_diff_density_min -0.223
_refine_diff_density_rms 0.041
_refine_ls_extinction_method none
_refine_ls_goodness_of_fit_ref 1.058
_refine_ls_hydrogen_treatment refall
_refine_ls_matrix_type full
_refine_ls_number_parameters 146
_refine_ls_number_reflns 2162
_refine_ls_number_restraints 0
_refine_ls_restrained_S_all 1.058
_refine_ls_R_factor_all 0.0160
_refine_ls_R_factor_gt 0.0156
_refine_ls_shift/su_max 0.002
_refine_ls_shift/su_mean 0.000
_refine_ls_structure_factor_coef Fsqd
_refine_ls_weighting_details 'calc w=1/[\s^2^(Fo^2^)+(0.0195P)^2^+0.3405P] where P=(Fo^2^+2Fc^2^)/3'
_refine_ls_weighting_scheme calc
_refine_ls_wR_factor_gt 0.0414
_refine_ls_wR_factor_ref 0.0418
_reflns_number_gt 2117
_reflns_number_total 2162
_reflns_threshold_expression >2sigma(I)
_cod_data_source_file ic5b01904_si_001.cif
_cod_data_source_block FO5283
_cod_original_sg_symbol_H-M 'P 21/c'
_cod_database_code 4346660
_publcif_datablock.id {bb408f88-2cd2-4343-8085-0b38771286bc}

loop_
_symmetry_equiv_pos_as_xyz
'x, y, z'
'-x, y+1/2, -z+1/2'
'-x, -y, -z'
'x, -y-1/2, z-1/2'

loop_
_atom_site_label
_atom_site_type_symbol
_atom_site_fract_x
_atom_site_fract_y
_atom_site_fract_z
_atom_site_U_iso_or_equiv
_atom_site_adp_type
_atom_site_occupancy
_atom_site_symmetry_multiplicity
_atom_site_calc_flag
Mn1 Mn 0.874225(17) 0.914114(14) 0.385207(14) 0.01142(6) Uani 1 1 d
S1 S 0.91438(3) 0.93832(2) 0.61059(2) 0.01280(7) Uani 1 1 d
O1 O 0.59372(10) 0.75278(8) 0.41269(9) 0.0280(2) Uani 1 1 d
O2 O 0.66498(10) 1.13838(8) 0.35787(9) 0.02736(19) Uani 1 1 d
O3 O 0.83754(10) 0.89183(8) 0.10365(8) 0.02385(18) Uani 1 1 d
O4 O 1.10961(10) 0.70358(8) 0.40966(8) 0.02572(19) Uani 1 1 d
C1 C 0.73243(12) 1.00213(11) 0.66902(10) 0.0176(2) Uani 1 1 d
H1B H 0.6555(17) 0.9377(13) 0.6565(13) 0.021(3) Uiso 1 1 d
H1A H 0.6951(17) 1.0720(13) 0.6206(14) 0.022(4) Uiso 1 1 d
C2 C 0.75420(13) 1.03767(11) 0.80906(10) 0.0189(2) Uani 1 1 d
H2B H 0.8079(18) 0.9711(15) 0.8559(14) 0.029(4) Uiso 1 1 d
H2A H 0.8223(18) 1.1079(14) 0.8175(14) 0.027(4) Uiso 1 1 d
C3 C 0.59494(14) 1.06553(12) 0.86209(12) 0.0211(2) Uani 1 1 d
H3C H 0.6117(19) 1.0922(14) 0.9495(17) 0.033(4) Uiso 1 1 d
H3B H 0.5278(18) 0.9919(15) 0.8602(14) 0.030(4) Uiso 1 1 d
H3A H 0.5375(17) 1.1303(15) 0.8124(14) 0.028(4) Uiso 1 1 d
C4 C 0.70339(13) 0.81315(10) 0.40224(10) 0.0173(2) Uani 1 1 d
C5 C 0.74393(13) 1.05314(10) 0.37029(10) 0.0162(2) Uani 1 1 d
C6 C 0.85505(13) 0.89964(9) 0.21195(10) 0.0160(2) Uani 1 1 d
C7 C 1.01984(13) 0.78216(10) 0.40129(10) 0.0161(2) Uani 1 1 d

loop_
_atom_site_aniso_label
_atom_site_aniso_U_11
_atom_site_aniso_U_22
_atom_site_aniso_U_33
_atom_site_aniso_U_23
_atom_site_aniso_U_13
_atom_site_aniso_U_12
Mn1 0.01206(9) 0.01202(9) 0.01002(9) -0.00070(5) -0.00003(6) -0.00042(5)
S1 0.01350(12) 0.01467(12) 0.01032(12) -0.00020(8) 0.00139(9) -0.00144(9)
O1 0.0208(4) 0.0250(4) 0.0378(5) 0.0068(4) -0.0011(4) -0.0078(3)
O2 0.0256(4) 0.0216(4) 0.0341(5) -0.0004(4) -0.0018(4) 0.0074(4)
O3 0.0300(4) 0.0284(4) 0.0125(4) -0.0025(3) -0.0019(3) 0.0014(4)
O4 0.0264(4) 0.0224(4) 0.0279(4) -0.0004(3) -0.0005(3) 0.0081(3)
C1 0.0141(5) 0.0248(6) 0.0142(5) -0.0016(4) 0.0032(4) -0.0012(4)
C2 0.0177(5) 0.0258(6) 0.0135(5) -0.0011(4) 0.0039(4) 0.0004(4)
C3 0.0207(6) 0.0249(6) 0.0187(5) -0.0011(4) 0.0079(4) -0.0013(5)
C4 0.0185(5) 0.0169(5) 0.0161(5) 0.0008(4) -0.0016(4) 0.0021(4)
C5 0.0159(5) 0.0189(5) 0.0138(5) -0.0012(4) 0.0004(4) -0.0030(4)
C6 0.0158(5) 0.0140(5) 0.0178(5) -0.0011(4) -0.0001(4) 0.0002(4)
C7 0.0182(5) 0.0179(5) 0.0121(5) -0.0014(4) 0.0006(4) -0.0031(4)

loop_
_atom_type_symbol
_atom_type_description
_atom_type_scat_dispersion_real
_atom_type_scat_dispersion_imag
_atom_type_scat_source
C C 0.0033 0.0016 'International Tables Vol C Tables 4.2.6.8 and 6.1.1.4'
H H 0.0000 0.0000 'International Tables Vol C Tables 4.2.6.8 and 6.1.1.4'
O O 0.0106 0.0060 'International Tables Vol C Tables 4.2.6.8 and 6.1.1.4'
S S 0.1246 0.1234 'International Tables Vol C Tables 4.2.6.8 and 6.1.1.4'
Mn Mn 0.3368 0.7283 'International Tables Vol C Tables 4.2.6.8 and 6.1.1.4'

loop_
_geom_angle_atom_site_label_1
_geom_angle_atom_site_label_2
_geom_angle_atom_site_label_3
_geom_angle
_geom_angle_site_symmetry_1
_geom_angle_site_symmetry_3
C4 Mn1 C6 92.40(5) . .
C4 Mn1 C5 91.23(5) . .
C6 Mn1 C5 88.90(5) . .
C4 Mn1 C7 93.26(5) . .
C6 Mn1 C7 91.68(5) . .
C5 Mn1 C7 175.45(5) . .
C4 Mn1 S1 171.65(4) . 3_776
C6 Mn1 S1 94.58(3) . 3_776
C5 Mn1 S1 84.35(3) . 3_776
C7 Mn1 S1 91.10(3) . 3_776
C4 Mn1 S1 90.89(3) . .
C6 Mn1 S1 176.62(3) . .
C5 Mn1 S1 91.78(3) . .
C7 Mn1 S1 87.38(3) . .
S1 Mn1 S1 82.194(10) 3_776 .
C1 S1 Mn1 112.93(4) . 3_776
C1 S1 Mn1 108.73(4) . .
Mn1 S1 Mn1 97.807(10) 3_776 .
C2 C1 S1 112.49(7) . .
C2 C1 H1B 110.2(9) . .
S1 C1 H1B 105.1(8) . .
C2 C1 H1A 109.3(9) . .
S1 C1 H1A 111.5(9) . .
H1B C1 H1A 108.1(12) . .
C1 C2 C3 111.41(9) . .
C1 C2 H2B 109.0(9) . .
C3 C2 H2B 110.5(9) . .
C1 C2 H2A 108.4(9) . .
C3 C2 H2A 110.7(9) . .
H2B C2 H2A 106.8(13) . .
C2 C3 H3C 110.1(10) . .
C2 C3 H3B 111.1(9) . .
H3C C3 H3B 107.6(13) . .
C2 C3 H3A 110.9(9) . .
H3C C3 H3A 109.1(13) . .
H3B C3 H3A 107.9(12) . .
O1 C4 Mn1 178.09(10) . .
O2 C5 Mn1 178.19(10) . .
O3 C6 Mn1 177.57(10) . .
O4 C7 Mn1 178.75(10) . .

loop_
_geom_bond_atom_site_label_1
_geom_bond_atom_site_label_2
_geom_bond_distance
_geom_bond_site_symmetry_2
Mn1 C4 1.8236(11) .
Mn1 C6 1.8252(11) .
Mn1 C5 1.8537(11) .
Mn1 C7 1.8743(11) .
Mn1 S1 2.3833(3) 3_776
Mn1 S1 2.3844(3) .
S1 C1 1.8319(11) .
S1 Mn1 2.3833(3) 3_776
O1 C4 1.1420(14) .
O2 C5 1.1337(14) .
O3 C6 1.1411(14) .
O4 C7 1.1327(14) .
C1 C2 1.5200(14) .
C1 H1B 0.950(15) .
C1 H1A 0.947(15) .
C2 C3 1.5252(15) .
C2 H2B 0.962(16) .
C2 H2A 0.949(16) .
C3 H3C 0.964(17) .
C3 H3B 0.972(16) .
C3 H3A 0.975(16) .

loop_
_publcif_info_datablock.id
_publcif_info_datablock.publ_exptl
_publcif_info_datablock.publ_geom
_publcif_info_datablock.structure
{bb408f88-2cd2-4343-8085-0b38771286bc} y y y
